data_7211246
loop_
_publ_author_name
'Guo, Xianmin'
'Guo, Huadong'
'Zou, Hengye'
'Qi, Yanjuan'
'Chen, Ruizhan'

_publ_section_title
;
 Five new coordination polymers based on a semi-rigid dicarboxylic acid
 and versatile N-donor ligands: synthesis, characterization and properties
;
_journal_issue 44
_journal_name_full CrystEngComm
_journal_page_first 9112
_journal_paper_doi 10.1039/c3ce41623b
_journal_volume 15
_journal_year 2013
_chemical_formula_moiety 'C84 H54 Mn3 N4 O19'
_chemical_formula_sum 'C84 H54 Mn3 N4 O19'
_chemical_formula_weight 1588.13
_chemical_melting_point ?
_chemical_name_systematic
;
?
;
_space_group_IT_number 2
_symmetry_cell_setting triclinic
_symmetry_space_group_name_Hall '-P 1'
_symmetry_space_group_name_H-M 'P -1'
_atom_sites_solution_hydrogens geom
_atom_sites_solution_primary direct
_atom_sites_solution_secondary difmap
_audit_creation_method SHELXL-97
_cell_angle_alpha 94.6960(10)
_cell_angle_beta 90.3450(10)
_cell_angle_gamma 95.7970(10)
_cell_formula_units_Z 2
_cell_length_a 11.0578(5)
_cell_length_b 11.4735(5)
_cell_length_c 28.3323(12)
_cell_measurement_reflns_used 13868
_cell_measurement_temperature 293(2)
_cell_measurement_theta_max 26.02
_cell_measurement_theta_min 1.61
_cell_volume 3563.8(3)
_computing_cell_refinement 'Bruker SMART'
_computing_data_collection 'Bruker SMART'
_computing_data_reduction 'Bruker SAINT'
_computing_molecular_graphics SHELXP-97
_computing_publication_material SHELXTL
_computing_structure_refinement 'SHELXL-97 (Sheldrick, 1997)'
_computing_structure_solution 'SHELXS-97 (Sheldrick, 1990)'
_diffrn_ambient_temperature 293(2)
_diffrn_detector_area_resol_mean 9.00cm
_diffrn_measured_fraction_theta_full 0.989
_diffrn_measured_fraction_theta_max 0.989
_diffrn_measurement_device_type 'CCD area detector'
_diffrn_measurement_method 'phi and omega scans'
_diffrn_radiation_monochromator graphite
_diffrn_radiation_source 'fine-focus sealed tube'
_diffrn_radiation_type MoK\a
_diffrn_radiation_wavelength 0.71073
_diffrn_reflns_av_R_equivalents 0.0187
_diffrn_reflns_av_sigmaI/netI 0.0413
_diffrn_reflns_limit_h_max 13
_diffrn_reflns_limit_h_min -9
_diffrn_reflns_limit_k_max 13
_diffrn_reflns_limit_k_min -14
_diffrn_reflns_limit_l_max 34
_diffrn_reflns_limit_l_min -33
_diffrn_reflns_number 19737
_diffrn_reflns_theta_full 26.00
_diffrn_reflns_theta_max 26.00
_diffrn_reflns_theta_min 1.44
_diffrn_standards_decay_% none
_diffrn_standards_interval_count none
_diffrn_standards_interval_time none
_diffrn_standards_number none
_exptl_absorpt_coefficient_mu 0.604
_exptl_absorpt_correction_T_max 0.870
_exptl_absorpt_correction_T_min 0.828
_exptl_absorpt_correction_type empirical
_exptl_absorpt_process_details SADABS
_exptl_crystal_colour yellow
_exptl_crystal_density_diffrn 1.480
_exptl_crystal_density_method 'not measured'
_exptl_crystal_description block
_exptl_crystal_F_000 1626
_exptl_crystal_size_max 0.30
_exptl_crystal_size_mid 0.26
_exptl_crystal_size_min 0.24
_refine_diff_density_max 0.898
_refine_diff_density_min -0.538
_refine_diff_density_rms 0.103
_refine_ls_extinction_method none
_refine_ls_goodness_of_fit_ref 1.047
_refine_ls_hydrogen_treatment mixed
_refine_ls_matrix_type full
_refine_ls_number_parameters 989
_refine_ls_number_reflns 13868
_refine_ls_number_restraints 0
_refine_ls_restrained_S_all 1.047
_refine_ls_R_factor_all 0.0629
_refine_ls_R_factor_gt 0.0398
_refine_ls_shift/su_max 0.002
_refine_ls_shift/su_mean 0.000
_refine_ls_structure_factor_coef Fsqd
_refine_ls_weighting_details 'calc w=1/[\s^2^(Fo^2^)+(0.0601P)^2^+0.0000P] where P=(Fo^2^+2Fc^2^)/3'
_refine_ls_weighting_scheme calc
_refine_ls_wR_factor_gt 0.0991
_refine_ls_wR_factor_ref 0.1098
_reflns_number_gt 10358
_reflns_number_total 13868
_reflns_threshold_expression >2sigma(I)
_cod_data_source_file c3ce41623b.txt
_cod_data_source_block cncnc7
_cod_depositor_comments
;
The following automatic conversions were performed:

'_chemical_melting_point' value 'not measured' was changed to '?' -
the value is undefined or not given.

Automatic conversion script
Id: cif_fix_values 1891 2012-01-12 08:04:46Z andrius 
;
_cod_original_sg_symbol_H-M p-1
_cod_database_code 7211246

loop_
_symmetry_equiv_pos_as_xyz
'x, y, z'
'-x, -y, -z'

loop_
_atom_site_label
_atom_site_type_symbol
_atom_site_fract_x
_atom_site_fract_y
_atom_site_fract_z
_atom_site_U_iso_or_equiv
_atom_site_adp_type
_atom_site_occupancy
_atom_site_symmetry_multiplicity
_atom_site_calc_flag
_atom_site_refinement_flags
C1 C -0.4306(3) 0.3528(3) 0.47326(11) 0.0534(8) Uani 1 1 d .
H1 H -0.3722 0.4096 0.4635 0.064 Uiso 1 1 calc R
C2 C -0.5491(3) 0.3511(3) 0.45602(12) 0.0641(9) Uani 1 1 d .
H2 H -0.5690 0.4065 0.4359 0.077 Uiso 1 1 calc R
C3 C -0.6349(3) 0.2677(3) 0.46906(11) 0.0568(8) Uani 1 1 d .
H3 H -0.7140 0.2644 0.4573 0.068 Uiso 1 1 calc R
C4 C -0.6043(2) 0.1862(2) 0.50028(9) 0.0397(6) Uani 1 1 d .
C5 C -0.6894(2) 0.0976(3) 0.51653(10) 0.0470(7) Uani 1 1 d .
H5 H -0.7687 0.0890 0.5047 0.056 Uiso 1 1 calc R
C6 C -0.6578(2) 0.0258(2) 0.54869(11) 0.0468(7) Uani 1 1 d .
H6 H -0.7157 -0.0308 0.5590 0.056 Uiso 1 1 calc R
C7 C -0.5364(2) 0.0353(2) 0.56735(9) 0.0390(6) Uani 1 1 d .
C8 C -0.5002(3) -0.0349(2) 0.60194(11) 0.0527(8) Uani 1 1 d .
H8 H -0.5561 -0.0898 0.6144 0.063 Uiso 1 1 calc R
C9 C -0.3819(3) -0.0220(3) 0.61716(11) 0.0539(8) Uani 1 1 d .
H9 H -0.3567 -0.0679 0.6402 0.065 Uiso 1 1 calc R
C10 C -0.2991(2) 0.0605(2) 0.59798(9) 0.0428(6) Uani 1 1 d .
H10 H -0.2183 0.0668 0.6081 0.051 Uiso 1 1 calc R
C11 C -0.4488(2) 0.1189(2) 0.55080(8) 0.0304(5) Uani 1 1 d .
C12 C -0.4829(2) 0.1963(2) 0.51696(8) 0.0326(5) Uani 1 1 d .
C13 C 0.7917(3) -0.3540(3) 1.06172(11) 0.0544(8) Uani 1 1 d .
H13 H 0.8698 -0.3182 1.0578 0.065 Uiso 1 1 calc R
C14 C 0.7757(4) -0.4493(3) 1.09006(12) 0.0651(9) Uani 1 1 d .
H14 H 0.8420 -0.4750 1.1051 0.078 Uiso 1 1 calc R
C15 C 0.6624(4) -0.5031(3) 1.09517(11) 0.0619(9) Uani 1 1 d .
H15 H 0.6508 -0.5671 1.1133 0.074 Uiso 1 1 calc R
C16 C 0.5637(3) -0.4635(2) 1.07355(9) 0.0477(7) Uani 1 1 d .
C17 C 0.4400(3) -0.5168(3) 1.07593(10) 0.0588(9) Uani 1 1 d .
H17 H 0.4238 -0.5827 1.0928 0.071 Uiso 1 1 calc R
C18 C 0.3485(3) -0.4740(3) 1.05454(11) 0.0600(9) Uani 1 1 d .
H18 H 0.2699 -0.5099 1.0573 0.072 Uiso 1 1 calc R
C19 C 0.3685(3) -0.3741(3) 1.02751(9) 0.0473(7) Uani 1 1 d .
C20 C 0.2752(3) -0.3252(3) 1.00441(10) 0.0560(8) Uani 1 1 d .
H20 H 0.1952 -0.3583 1.0062 0.067 Uiso 1 1 calc R
C21 C 0.3015(3) -0.2299(3) 0.97946(10) 0.0544(8) Uani 1 1 d .
H21 H 0.2399 -0.1960 0.9648 0.065 Uiso 1 1 calc R
C22 C 0.4230(2) -0.1836(3) 0.97627(9) 0.0447(7) Uani 1 1 d .
H22 H 0.4404 -0.1187 0.9589 0.054 Uiso 1 1 calc R
C23 C 0.4873(2) -0.3213(2) 1.02285(8) 0.0374(6) Uani 1 1 d .
C24 C 0.5864(2) -0.3659(2) 1.04600(8) 0.0389(6) Uani 1 1 d .
C25 C 0.7867(2) -0.0591(2) 1.07947(8) 0.0359(6) Uani 1 1 d .
C26 C 0.8327(2) -0.0587(2) 1.12914(8) 0.0344(5) Uani 1 1 d .
C27 C 0.7515(3) -0.0929(3) 1.16370(9) 0.0460(7) Uani 1 1 d .
H27 H 0.6686 -0.1037 1.1569 0.055 Uiso 1 1 calc R
C28 C 0.7939(3) -0.1109(3) 1.20835(9) 0.0521(7) Uani 1 1 d .
H28 H 0.7398 -0.1348 1.2315 0.062 Uiso 1 1 calc R
C29 C 0.9157(3) -0.0934(2) 1.21817(9) 0.0460(7) Uani 1 1 d .
C30 C 0.9964(3) -0.0524(3) 1.18535(10) 0.0537(8) Uani 1 1 d .
H30 H 1.0784 -0.0355 1.1932 0.064 Uiso 1 1 calc R
C31 C 0.9549(3) -0.0364(3) 1.14040(9) 0.0468(7) Uani 1 1 d .
H31 H 1.0095 -0.0106 1.1177 0.056 Uiso 1 1 calc R
C32 C 0.9889(3) -0.2264(2) 1.26891(8) 0.0427(6) Uani 1 1 d .
C33 C 1.0702(3) -0.2352(3) 1.30522(9) 0.0487(7) Uani 1 1 d .
H33 H 1.1078 -0.1676 1.3217 0.058 Uiso 1 1 calc R
C34 C 1.0957(3) -0.3440(3) 1.31693(10) 0.0584(8) Uani 1 1 d .
H34 H 1.1497 -0.3499 1.3417 0.070 Uiso 1 1 calc R
C35 C 1.0415(3) -0.4453(3) 1.29212(10) 0.0555(8) Uani 1 1 d .
H35 H 1.0576 -0.5191 1.3003 0.067 Uiso 1 1 calc R
C36 C 0.9634(2) -0.4342(2) 1.25523(9) 0.0419(6) Uani 1 1 d .
C37 C 0.9361(2) -0.3254(2) 1.24279(8) 0.0418(6) Uani 1 1 d .
H37 H 0.8835 -0.3194 1.2175 0.050 Uiso 1 1 calc R
C38 C 1.0731(2) -0.5677(2) 1.18098(9) 0.0399(6) Uani 1 1 d .
H38 H 1.1255 -0.5141 1.1997 0.048 Uiso 1 1 calc R
C39 C 1.1150(2) -0.6270(2) 1.14051(9) 0.0405(6) Uani 1 1 d .
H39 H 1.1960 -0.6122 1.1322 0.049 Uiso 1 1 calc R
C40 C 1.0385(2) -0.7079(2) 1.11226(8) 0.0338(5) Uani 1 1 d .
C41 C 0.9181(2) -0.7301(2) 1.12645(9) 0.0428(6) Uani 1 1 d .
H41 H 0.8656 -0.7857 1.1087 0.051 Uiso 1 1 calc R
C42 C 0.8760(2) -0.6713(2) 1.16610(10) 0.0441(6) Uani 1 1 d .
H42 H 0.7955 -0.6868 1.1749 0.053 Uiso 1 1 calc R
C43 C 0.9530(2) -0.5892(2) 1.19299(8) 0.0350(6) Uani 1 1 d .
C44 C 0.9182(2) -0.2282(2) 0.93183(9) 0.0373(6) Uani 1 1 d .
C45 C -0.1896(2) 0.2652(2) 0.38399(8) 0.0311(5) Uani 1 1 d .
C46 C -0.1705(2) 0.1575(2) 0.36127(9) 0.0386(6) Uani 1 1 d .
H46 H -0.1323 0.1040 0.3776 0.046 Uiso 1 1 calc R
C47 C -0.2068(2) 0.1281(2) 0.31498(9) 0.0422(6) Uani 1 1 d .
H47 H -0.1903 0.0565 0.2999 0.051 Uiso 1 1 calc R
C48 C -0.2673(2) 0.2043(2) 0.29106(9) 0.0429(6) Uani 1 1 d .
C49 C -0.2860(3) 0.3119(3) 0.31228(10) 0.0594(9) Uani 1 1 d .
H49 H -0.3256 0.3642 0.2959 0.071 Uiso 1 1 calc R
C50 C -0.2457(3) 0.3429(2) 0.35862(10) 0.0516(7) Uani 1 1 d .
H50 H -0.2565 0.4171 0.3727 0.062 Uiso 1 1 calc R
C51 C -0.4140(3) 0.1778(2) 0.22644(9) 0.0429(6) Uani 1 1 d .
C52 C -0.5156(3) 0.1850(3) 0.25387(10) 0.0517(7) Uani 1 1 d .
H52 H -0.5095 0.1888 0.2867 0.062 Uiso 1 1 calc R
C53 C -0.6264(3) 0.1864(3) 0.23165(10) 0.0541(8) Uani 1 1 d .
C54 C -0.6375(3) 0.1809(3) 0.18319(11) 0.0607(8) Uani 1 1 d .
H54 H -0.7128 0.1835 0.1688 0.073 Uiso 1 1 calc R
C55 C -0.5356(3) 0.1714(3) 0.15652(10) 0.0572(8) Uani 1 1 d .
H55 H -0.5425 0.1662 0.1237 0.069 Uiso 1 1 calc R
C56 C -0.4239(3) 0.1695(2) 0.17734(9) 0.0481(7) Uani 1 1 d .
H56 H -0.3554 0.1627 0.1588 0.058 Uiso 1 1 calc R
C57 C -0.1576(2) 0.2945(2) 0.43570(8) 0.0316(5) Uani 1 1 d .
C58 C -0.2566(3) 0.7405(3) 0.70300(10) 0.0517(7) Uani 1 1 d .
C59 C -0.1713(3) 0.7780(3) 0.67075(11) 0.0532(8) Uani 1 1 d .
H59 H -0.1272 0.8514 0.6760 0.064 Uiso 1 1 calc R
C60 C -0.1522(2) 0.7059(2) 0.63068(10) 0.0426(6) Uani 1 1 d .
H60 H -0.0963 0.7319 0.6084 0.051 Uiso 1 1 calc R
C61 C -0.2154(2) 0.5946(2) 0.62315(8) 0.0308(5) Uani 1 1 d .
C62 C -0.2995(2) 0.5578(2) 0.65647(9) 0.0390(6) Uani 1 1 d .
H62 H -0.3420 0.4834 0.6519 0.047 Uiso 1 1 calc R
C63 C -0.3208(3) 0.6305(3) 0.69629(9) 0.0475(7) Uani 1 1 d .
H63 H -0.3778 0.6057 0.7183 0.057 Uiso 1 1 calc R
C64 C -0.1907(2) 0.5157(2) 0.58028(8) 0.0337(5) Uani 1 1 d .
C65 C 0.0245(2) 0.26664(19) 0.56380(8) 0.0276(5) Uani 1 1 d .
C66 C 0.1431(2) 0.2660(2) 0.58857(8) 0.0286(5) Uani 1 1 d .
C67 C 0.1573(2) 0.1848(2) 0.62167(8) 0.0352(6) Uani 1 1 d .
H67 H 0.0935 0.1285 0.6272 0.042 Uiso 1 1 calc R
C68 C 0.2657(3) 0.1879(3) 0.64611(9) 0.0455(7) Uani 1 1 d .
H68 H 0.2751 0.1350 0.6687 0.055 Uiso 1 1 calc R
C69 C 0.3600(2) 0.2702(3) 0.63686(10) 0.0443(7) Uani 1 1 d .
C70 C 0.3496(2) 0.3494(2) 0.60367(10) 0.0457(7) Uani 1 1 d .
H70 H 0.4147 0.4035 0.5975 0.055 Uiso 1 1 calc R
C71 C 0.2399(2) 0.3471(2) 0.57966(9) 0.0372(6) Uani 1 1 d .
H71 H 0.2312 0.4006 0.5573 0.045 Uiso 1 1 calc R
C72 C 0.4773(2) 0.3264(2) 0.70639(9) 0.0419(6) Uani 1 1 d .
C73 C 0.3907(2) 0.3941(2) 0.72526(9) 0.0447(7) Uani 1 1 d .
H73 H 0.3208 0.4023 0.7080 0.054 Uiso 1 1 calc R
C74 C 0.4092(3) 0.4496(3) 0.77022(10) 0.0627(9) Uani 1 1 d .
H74 H 0.3507 0.4949 0.7833 0.075 Uiso 1 1 calc R
C75 C 0.5128(3) 0.4391(3) 0.79594(11) 0.0669(9) Uani 1 1 d .
H75 H 0.5258 0.4785 0.8258 0.080 Uiso 1 1 calc R
C76 C 0.5967(3) 0.3690(3) 0.77654(10) 0.0517(8) Uani 1 1 d .
C77 C 0.5813(2) 0.3127(2) 0.73216(10) 0.0476(7) Uani 1 1 d .
H77 H 0.6392 0.2661 0.7195 0.057 Uiso 1 1 calc R
C78 C 0.7068(2) 0.2825(2) 0.83512(9) 0.0440(7) Uani 1 1 d .
C79 C 0.8173(2) 0.2845(2) 0.85849(9) 0.0448(7) Uani 1 1 d .
H79 H 0.8827 0.3372 0.8513 0.054 Uiso 1 1 calc R
C80 C 0.8288(2) 0.2073(2) 0.89253(9) 0.0417(6) Uani 1 1 d .
H80 H 0.9028 0.2086 0.9084 0.050 Uiso 1 1 calc R
C81 C 0.7328(2) 0.1277(2) 0.90369(8) 0.0332(5) Uani 1 1 d .
C82 C 0.6221(2) 0.1297(2) 0.88097(9) 0.0429(6) Uani 1 1 d .
H82 H 0.5558 0.0787 0.8888 0.052 Uiso 1 1 calc R
C83 C 0.6089(2) 0.2070(3) 0.84668(10) 0.0511(8) Uani 1 1 d .
H83 H 0.5341 0.2078 0.8315 0.061 Uiso 1 1 calc R
C84 C 0.7509(2) 0.0422(2) 0.93954(8) 0.0356(6) Uani 1 1 d .
N1 N -0.39649(18) 0.27819(18) 0.50272(7) 0.0367(5) Uani 1 1 d .
N2 N -0.33028(17) 0.13025(17) 0.56600(7) 0.0317(4) Uani 1 1 d .
N3 N 0.51441(19) -0.22735(18) 0.99669(7) 0.0358(5) Uani 1 1 d .
N4 N 0.7000(2) -0.31333(19) 1.04047(7) 0.0408(5) Uani 1 1 d .
O1 O 0.86146(16) -0.08140(16) 1.04601(6) 0.0430(4) Uani 1 1 d .
O2 O 0.67893(18) -0.04996(18) 1.07074(7) 0.0530(5) Uani 1 1 d .
O1W O -0.9491(2) 0.0689(2) 0.44639(9) 0.0854(7) Uiso 1 1 d .
O3 O 0.9610(2) -0.11350(17) 1.26265(6) 0.0618(6) Uani 1 1 d .
O4 O 0.90048(17) -0.53368(16) 1.23142(7) 0.0490(5) Uani 1 1 d .
O5 O 0.99642(17) -0.16182(16) 0.95621(7) 0.0501(5) Uani 1 1 d .
O6 O 0.80699(17) -0.24608(16) 0.94163(6) 0.0476(5) Uani 1 1 d .
O7 O -0.14577(16) 0.39971(14) 0.45215(6) 0.0439(4) Uani 1 1 d .
O8 O -0.15314(15) 0.20959(14) 0.46120(6) 0.0359(4) Uani 1 1 d .
O9 O -0.29853(18) 0.1708(2) 0.24392(6) 0.0590(6) Uani 1 1 d .
O10 O -0.7335(2) 0.1831(2) 0.25751(8) 0.0843(8) Uani 1 1 d .
O11 O -0.13028(17) 0.56058(16) 0.54781(6) 0.0468(5) Uani 1 1 d .
O12 O -0.23339(16) 0.40954(16) 0.57956(6) 0.0423(4) Uani 1 1 d .
O13 O 0.00723(16) 0.34960(14) 0.53893(6) 0.0388(4) Uani 1 1 d .
O14 O -0.05870(15) 0.18540(15) 0.56842(6) 0.0391(4) Uani 1 1 d .
O15 O 0.47080(18) 0.2716(2) 0.66128(8) 0.0650(6) Uani 1 1 d .
O16 O 0.70503(18) 0.3614(2) 0.80107(8) 0.0694(7) Uani 1 1 d .
O17 O 0.85518(17) 0.04614(18) 0.95761(6) 0.0499(5) Uani 1 1 d .
O18 O 0.66255(17) -0.02889(16) 0.94956(6) 0.0449(4) Uani 1 1 d .
Mn1 Mn -0.20481(3) 0.26612(3) 0.532262(12) 0.02888(9) Uani 1 1 d .
Mn2 Mn 0.0000 0.5000 0.5000 0.02483(11) Uani 1 2 d S
Mn3 Mn 0.71095(3) -0.15389(3) 0.994849(12) 0.03209(10) Uani 1 1 d .
Mn4 Mn 1.0000 0.0000 1.0000 0.02779(12) Uani 1 2 d S

loop_
_atom_site_aniso_label
_atom_site_aniso_U_11
_atom_site_aniso_U_22
_atom_site_aniso_U_33
_atom_site_aniso_U_23
_atom_site_aniso_U_13
_atom_site_aniso_U_12
C1 0.0388(16) 0.0646(19) 0.0618(19) 0.0271(16) -0.0003(14) 0.0112(14)
C2 0.0403(17) 0.085(2) 0.075(2) 0.0325(19) -0.0065(15) 0.0209(17)
C3 0.0342(16) 0.078(2) 0.0603(19) 0.0058(17) -0.0115(14) 0.0187(16)
C4 0.0263(13) 0.0523(16) 0.0396(14) -0.0080(12) -0.0036(11) 0.0090(12)
C5 0.0241(13) 0.0572(18) 0.0557(17) -0.0191(14) -0.0025(12) 0.0034(13)
C6 0.0297(14) 0.0433(15) 0.0625(18) -0.0120(14) 0.0088(13) -0.0081(12)
C7 0.0331(14) 0.0338(13) 0.0474(15) -0.0069(12) 0.0071(11) -0.0023(11)
C8 0.0519(18) 0.0418(16) 0.0644(19) 0.0152(14) 0.0144(15) -0.0043(14)
C9 0.0521(19) 0.0554(18) 0.0573(18) 0.0245(15) 0.0034(14) 0.0038(15)
C10 0.0376(15) 0.0490(16) 0.0433(15) 0.0153(13) -0.0041(12) 0.0029(12)
C11 0.0244(12) 0.0320(12) 0.0339(13) -0.0038(10) 0.0023(10) 0.0038(10)
C12 0.0256(12) 0.0366(13) 0.0347(13) -0.0047(10) 0.0005(10) 0.0052(10)
C13 0.0541(19) 0.0522(18) 0.0593(19) 0.0103(15) -0.0062(15) 0.0124(15)
C14 0.082(3) 0.056(2) 0.064(2) 0.0190(17) -0.0088(18) 0.0249(19)
C15 0.102(3) 0.0388(17) 0.0485(18) 0.0132(14) 0.0085(18) 0.0151(18)
C16 0.074(2) 0.0347(14) 0.0346(14) 0.0021(12) 0.0134(14) 0.0053(14)
C17 0.091(3) 0.0391(16) 0.0417(17) -0.0003(13) 0.0252(17) -0.0132(17)
C18 0.068(2) 0.0585(19) 0.0461(17) -0.0042(15) 0.0206(16) -0.0237(17)
C19 0.0466(17) 0.0532(17) 0.0371(14) -0.0123(13) 0.0137(13) -0.0073(14)
C20 0.0351(16) 0.076(2) 0.0508(18) -0.0157(16) 0.0041(13) -0.0077(15)
C21 0.0357(16) 0.078(2) 0.0467(17) -0.0144(16) -0.0061(13) 0.0096(15)
C22 0.0387(15) 0.0577(17) 0.0381(14) -0.0024(13) -0.0020(12) 0.0118(13)
C23 0.0403(15) 0.0405(14) 0.0291(13) -0.0046(11) 0.0078(11) -0.0015(12)
C24 0.0506(16) 0.0361(14) 0.0298(13) 0.0022(11) 0.0095(12) 0.0026(12)
C25 0.0441(15) 0.0348(14) 0.0287(13) 0.0062(10) -0.0025(11) 0.0006(11)
C26 0.0415(14) 0.0365(13) 0.0264(12) 0.0049(10) -0.0008(10) 0.0086(11)
C27 0.0418(16) 0.0618(18) 0.0348(14) 0.0069(13) 0.0033(12) 0.0049(14)
C28 0.062(2) 0.0651(19) 0.0303(14) 0.0094(13) 0.0075(13) 0.0066(16)
C29 0.072(2) 0.0422(15) 0.0252(13) 0.0027(11) -0.0079(13) 0.0153(14)
C30 0.0451(17) 0.071(2) 0.0456(17) 0.0048(15) -0.0115(13) 0.0095(15)
C31 0.0421(16) 0.0639(19) 0.0350(14) 0.0098(13) -0.0006(12) 0.0036(14)
C32 0.0557(17) 0.0516(16) 0.0224(12) 0.0012(11) -0.0003(11) 0.0146(14)
C33 0.0542(18) 0.0602(18) 0.0316(14) -0.0065(13) -0.0104(12) 0.0148(15)
C34 0.066(2) 0.074(2) 0.0375(16) -0.0032(15) -0.0169(14) 0.0279(18)
C35 0.066(2) 0.0587(19) 0.0461(17) 0.0042(14) -0.0043(15) 0.0283(16)
C36 0.0443(15) 0.0511(16) 0.0306(13) -0.0035(12) 0.0070(11) 0.0113(13)
C37 0.0480(16) 0.0531(17) 0.0254(13) 0.0019(12) -0.0026(11) 0.0118(13)
C38 0.0362(14) 0.0419(15) 0.0376(14) -0.0052(11) 0.0024(11) -0.0085(11)
C39 0.0328(14) 0.0443(15) 0.0423(15) 0.0012(12) 0.0071(11) -0.0044(12)
C40 0.0369(14) 0.0306(13) 0.0341(13) 0.0045(10) 0.0010(10) 0.0035(11)
C41 0.0344(14) 0.0434(15) 0.0476(16) -0.0059(12) -0.0071(12) -0.0023(12)
C42 0.0304(14) 0.0489(16) 0.0519(16) 0.0001(13) 0.0042(12) 0.0009(12)
C43 0.0381(14) 0.0342(13) 0.0342(13) 0.0054(11) 0.0032(11) 0.0083(11)
C44 0.0442(16) 0.0341(14) 0.0335(13) 0.0034(11) 0.0010(11) 0.0032(12)
C45 0.0297(12) 0.0295(12) 0.0334(13) 0.0034(10) 0.0000(10) -0.0007(10)
C46 0.0444(15) 0.0352(14) 0.0370(14) 0.0039(11) -0.0014(11) 0.0070(12)
C47 0.0473(16) 0.0400(15) 0.0384(14) -0.0052(12) 0.0014(12) 0.0061(12)
C48 0.0442(16) 0.0538(17) 0.0305(13) -0.0006(12) -0.0003(11) 0.0068(13)
C49 0.090(2) 0.0519(18) 0.0398(16) 0.0035(14) -0.0173(16) 0.0281(17)
C50 0.076(2) 0.0378(15) 0.0424(16) -0.0019(12) -0.0105(14) 0.0164(15)
C51 0.0526(17) 0.0449(15) 0.0308(13) -0.0044(11) -0.0046(12) 0.0087(13)
C52 0.0597(19) 0.0618(19) 0.0316(14) -0.0088(13) 0.0039(13) 0.0066(15)
C53 0.0478(17) 0.0616(19) 0.0488(17) -0.0205(14) 0.0026(14) 0.0060(15)
C54 0.060(2) 0.070(2) 0.0499(18) -0.0146(16) -0.0135(16) 0.0126(17)
C55 0.068(2) 0.069(2) 0.0326(15) -0.0014(14) -0.0085(14) 0.0008(17)
C56 0.0570(18) 0.0546(17) 0.0299(14) -0.0035(12) 0.0031(13) -0.0023(14)
C57 0.0231(12) 0.0353(13) 0.0350(13) -0.0017(11) -0.0022(10) 0.0003(10)
C58 0.0416(16) 0.0643(19) 0.0465(16) -0.0167(14) 0.0019(13) 0.0088(14)
C59 0.0407(16) 0.0460(16) 0.069(2) -0.0129(15) 0.0029(14) 0.0002(13)
C60 0.0337(14) 0.0468(16) 0.0480(16) 0.0055(13) 0.0054(12) 0.0063(12)
C61 0.0268(12) 0.0361(13) 0.0318(12) 0.0069(10) 0.0008(10) 0.0106(10)
C62 0.0389(14) 0.0380(14) 0.0411(14) 0.0056(11) 0.0037(11) 0.0069(12)
C63 0.0474(17) 0.0601(18) 0.0355(14) 0.0036(13) 0.0086(12) 0.0086(14)
C64 0.0285(13) 0.0412(15) 0.0344(13) 0.0082(11) 0.0012(10) 0.0135(11)
C65 0.0278(12) 0.0289(12) 0.0265(11) 0.0033(9) -0.0011(9) 0.0043(10)
C66 0.0275(12) 0.0303(12) 0.0290(12) 0.0021(10) -0.0008(9) 0.0078(10)
C67 0.0321(13) 0.0394(14) 0.0355(13) 0.0089(11) -0.0002(10) 0.0055(11)
C68 0.0499(17) 0.0540(17) 0.0359(14) 0.0084(13) -0.0081(12) 0.0191(14)
C69 0.0306(14) 0.0574(17) 0.0443(15) -0.0131(13) -0.0123(12) 0.0155(13)
C70 0.0318(14) 0.0409(15) 0.0624(18) -0.0036(14) -0.0034(13) 0.0001(12)
C71 0.0334(14) 0.0324(13) 0.0466(15) 0.0075(11) -0.0019(11) 0.0040(11)
C72 0.0361(14) 0.0447(15) 0.0448(15) 0.0050(12) -0.0128(12) 0.0034(12)
C73 0.0394(15) 0.0553(17) 0.0407(15) 0.0060(13) -0.0104(12) 0.0103(13)
C74 0.060(2) 0.088(2) 0.0408(17) -0.0022(16) -0.0026(15) 0.0146(18)
C75 0.068(2) 0.094(3) 0.0355(16) 0.0029(17) -0.0141(15) -0.004(2)
C76 0.0444(17) 0.0625(19) 0.0484(17) 0.0335(15) -0.0222(14) -0.0152(15)
C77 0.0364(15) 0.0456(16) 0.0621(19) 0.0162(14) -0.0153(13) 0.0025(12)
C78 0.0413(15) 0.0546(17) 0.0363(14) 0.0210(13) -0.0138(12) -0.0075(13)
C79 0.0305(14) 0.0600(18) 0.0434(15) 0.0189(13) -0.0099(11) -0.0093(12)
C80 0.0302(13) 0.0535(16) 0.0421(15) 0.0117(13) -0.0099(11) 0.0020(12)
C81 0.0316(13) 0.0414(14) 0.0274(12) 0.0060(10) -0.0050(10) 0.0055(11)
C82 0.0342(14) 0.0501(16) 0.0442(15) 0.0186(13) -0.0105(12) -0.0087(12)
C83 0.0332(15) 0.0651(19) 0.0561(18) 0.0285(15) -0.0233(13) -0.0076(13)
C84 0.0365(14) 0.0455(15) 0.0267(12) 0.0054(11) -0.0022(11) 0.0113(12)
N1 0.0270(11) 0.0423(12) 0.0429(12) 0.0115(10) -0.0015(9) 0.0071(9)
N2 0.0275(10) 0.0356(11) 0.0321(11) 0.0053(9) -0.0016(8) 0.0016(9)
N3 0.0361(12) 0.0404(12) 0.0313(11) 0.0042(9) 0.0033(9) 0.0040(10)
N4 0.0421(13) 0.0412(12) 0.0407(12) 0.0096(10) 0.0009(10) 0.0078(10)
O1 0.0469(11) 0.0540(11) 0.0259(9) 0.0058(8) 0.0030(8) -0.0077(9)
O2 0.0447(12) 0.0738(14) 0.0428(11) 0.0094(10) -0.0103(9) 0.0144(10)
O3 0.1086(18) 0.0467(12) 0.0313(10) -0.0003(9) -0.0220(11) 0.0183(12)
O4 0.0445(11) 0.0519(11) 0.0494(11) -0.0047(9) 0.0145(9) 0.0050(9)
O5 0.0509(12) 0.0477(11) 0.0489(11) -0.0147(9) -0.0064(9) 0.0075(9)
O6 0.0480(12) 0.0473(11) 0.0450(11) -0.0055(9) 0.0124(9) -0.0003(9)
O7 0.0465(11) 0.0348(10) 0.0485(11) -0.0080(8) -0.0198(9) 0.0059(8)
O8 0.0385(10) 0.0353(9) 0.0337(9) 0.0049(8) -0.0040(7) 0.0009(8)
O9 0.0545(13) 0.0913(16) 0.0311(10) -0.0120(10) -0.0045(9) 0.0219(12)
O10 0.0523(14) 0.1095(19) 0.0781(16) -0.0536(15) 0.0146(12) -0.0070(13)
O11 0.0565(12) 0.0477(11) 0.0414(10) 0.0138(9) 0.0210(9) 0.0208(9)
O12 0.0399(10) 0.0431(11) 0.0429(10) -0.0011(8) 0.0052(8) 0.0027(8)
O13 0.0438(10) 0.0328(9) 0.0418(10) 0.0147(8) -0.0089(8) 0.0054(8)
O14 0.0291(9) 0.0390(10) 0.0498(11) 0.0153(8) -0.0070(8) -0.0022(8)
O15 0.0392(11) 0.0890(16) 0.0653(14) -0.0269(12) -0.0233(10) 0.0280(11)
O16 0.0467(12) 0.0918(16) 0.0700(14) 0.0546(13) -0.0319(11) -0.0282(11)
O17 0.0406(11) 0.0686(13) 0.0449(11) 0.0185(10) -0.0107(9) 0.0168(10)
O18 0.0437(11) 0.0521(11) 0.0415(10) 0.0205(9) -0.0027(8) 0.0050(9)
Mn1 0.02381(18) 0.03183(19) 0.03143(19) 0.00657(15) -0.00247(14) 0.00188(15)
Mn2 0.0256(3) 0.0244(2) 0.0248(2) 0.00508(19) 0.00062(19) 0.0017(2)
Mn3 0.0301(2) 0.0381(2) 0.02835(19) 0.00691(15) -0.00082(15) 0.00143(16)
Mn4 0.0252(3) 0.0341(3) 0.0241(2) 0.0037(2) -0.00346(19) 0.0020(2)

loop_
_atom_type_symbol
_atom_type_description
_atom_type_scat_dispersion_real
_atom_type_scat_dispersion_imag
_atom_type_scat_source
C C 0.0033 0.0016 'International Tables Vol C Tables 4.2.6.8 and 6.1.1.4'
H H 0.0000 0.0000 'International Tables Vol C Tables 4.2.6.8 and 6.1.1.4'
N N 0.0061 0.0033 'International Tables Vol C Tables 4.2.6.8 and 6.1.1.4'
O O 0.0106 0.0060 'International Tables Vol C Tables 4.2.6.8 and 6.1.1.4'
Mn Mn 0.3368 0.7283 'International Tables Vol C Tables 4.2.6.8 and 6.1.1.4'

loop_
_geom_angle_atom_site_label_1
_geom_angle_atom_site_label_2
_geom_angle_atom_site_label_3
_geom_angle
_geom_angle_site_symmetry_1
_geom_angle_site_symmetry_3
N1 C1 C2 123.7(3) . .
N1 C1 H1 118.2 . .
C2 C1 H1 118.2 . .
C3 C2 C1 119.0(3) . .
C3 C2 H2 120.5 . .
C1 C2 H2 120.5 . .
C2 C3 C4 119.9(3) . .
C2 C3 H3 120.0 . .
C4 C3 H3 120.0 . .
C3 C4 C12 117.2(3) . .
C3 C4 C5 123.4(2) . .
C12 C4 C5 119.3(2) . .
C6 C5 C4 121.4(2) . .
C6 C5 H5 119.3 . .
C4 C5 H5 119.3 . .
C5 C6 C7 120.9(3) . .
C5 C6 H6 119.5 . .
C7 C6 H6 119.5 . .
C8 C7 C11 117.8(2) . .
C8 C7 C6 123.0(3) . .
C11 C7 C6 119.2(3) . .
C9 C8 C7 119.3(3) . .
C9 C8 H8 120.3 . .
C7 C8 H8 120.3 . .
C8 C9 C10 119.6(3) . .
C8 C9 H9 120.2 . .
C10 C9 H9 120.2 . .
N2 C10 C9 122.9(3) . .
N2 C10 H10 118.6 . .
C9 C10 H10 118.6 . .
N2 C11 C7 122.3(2) . .
N2 C11 C12 117.9(2) . .
C7 C11 C12 119.8(2) . .
N1 C12 C4 122.6(2) . .
N1 C12 C11 118.2(2) . .
C4 C12 C11 119.3(2) . .
N4 C13 C14 122.5(3) . .
N4 C13 H13 118.7 . .
C14 C13 H13 118.7 . .
C15 C14 C13 119.0(3) . .
C15 C14 H14 120.5 . .
C13 C14 H14 120.5 . .
C14 C15 C16 120.4(3) . .
C14 C15 H15 119.8 . .
C16 C15 H15 119.8 . .
C15 C16 C24 117.5(3) . .
C15 C16 C17 124.5(3) . .
C24 C16 C17 118.0(3) . .
C18 C17 C16 121.7(3) . .
C18 C17 H17 119.2 . .
C16 C17 H17 119.2 . .
C17 C18 C19 121.5(3) . .
C17 C18 H18 119.3 . .
C19 C18 H18 119.3 . .
C23 C19 C20 117.1(3) . .
C23 C19 C18 119.1(3) . .
C20 C19 C18 123.8(3) . .
C21 C20 C19 120.2(3) . .
C21 C20 H20 119.9 . .
C19 C20 H20 119.9 . .
C20 C21 C22 118.8(3) . .
C20 C21 H21 120.6 . .
C22 C21 H21 120.6 . .
N3 C22 C21 123.4(3) . .
N3 C22 H22 118.3 . .
C21 C22 H22 118.3 . .
N3 C23 C19 122.8(3) . .
N3 C23 C24 117.3(2) . .
C19 C23 C24 120.0(2) . .
N4 C24 C16 121.9(3) . .
N4 C24 C23 118.3(2) . .
C16 C24 C23 119.8(3) . .
O2 C25 O1 121.1(2) . .
O2 C25 C26 121.4(2) . .
O1 C25 C26 117.1(2) . .
C31 C26 C27 119.4(2) . .
C31 C26 C25 121.7(2) . .
C27 C26 C25 118.6(2) . .
C28 C27 C26 120.0(3) . .
C28 C27 H27 120.0 . .
C26 C27 H27 120.0 . .
C29 C28 C27 119.6(3) . .
C29 C28 H28 120.2 . .
C27 C28 H28 120.2 . .
C28 C29 C30 121.1(2) . .
C28 C29 O3 120.7(3) . .
C30 C29 O3 118.2(3) . .
C29 C30 C31 119.5(3) . .
C29 C30 H30 120.3 . .
C31 C30 H30 120.3 . .
C26 C31 C30 120.2(3) . .
C26 C31 H31 119.9 . .
C30 C31 H31 119.9 . .
C33 C32 C37 120.9(3) . .
C33 C32 O3 115.4(3) . .
C37 C32 O3 123.7(2) . .
C34 C33 C32 119.8(3) . .
C34 C33 H33 120.1 . .
C32 C33 H33 120.1 . .
C33 C34 C35 120.6(3) . .
C33 C34 H34 119.7 . .
C35 C34 H34 119.7 . .
C36 C35 C34 118.6(3) . .
C36 C35 H35 120.7 . .
C34 C35 H35 120.7 . .
C35 C36 C37 122.0(3) . .
C35 C36 O4 120.4(3) . .
C37 C36 O4 117.4(2) . .
C32 C37 C36 118.1(2) . .
C32 C37 H37 120.9 . .
C36 C37 H37 120.9 . .
C43 C38 C39 119.1(2) . .
C43 C38 H38 120.4 . .
C39 C38 H38 120.4 . .
C40 C39 C38 121.4(2) . .
C40 C39 H39 119.3 . .
C38 C39 H39 119.3 . .
C39 C40 C41 117.7(2) . .
C39 C40 C44 122.2(2) . 2_747
C41 C40 C44 120.1(2) . 2_747
C42 C41 C40 121.1(2) . .
C42 C41 H41 119.5 . .
C40 C41 H41 119.5 . .
C41 C42 C43 120.1(2) . .
C41 C42 H42 119.9 . .
C43 C42 H42 119.9 . .
C38 C43 O4 124.4(2) . .
C38 C43 C42 120.5(2) . .
O4 C43 C42 115.2(2) . .
O5 C44 O6 125.3(2) . .
O5 C44 C40 117.0(2) . 2_747
O6 C44 C40 117.7(2) . 2_747
C50 C45 C46 117.9(2) . .
C50 C45 C57 120.7(2) . .
C46 C45 C57 121.3(2) . .
C47 C46 C45 121.2(2) . .
C47 C46 H46 119.4 . .
C45 C46 H46 119.4 . .
C48 C47 C46 120.0(2) . .
C48 C47 H47 120.0 . .
C46 C47 H47 120.0 . .
C49 C48 C47 120.1(2) . .
C49 C48 O9 122.5(3) . .
C47 C48 O9 117.2(2) . .
C48 C49 C50 119.6(3) . .
C48 C49 H49 120.2 . .
C50 C49 H49 120.2 . .
C45 C50 C49 121.0(3) . .
C45 C50 H50 119.5 . .
C49 C50 H50 119.5 . .
C52 C51 O9 124.6(2) . .
C52 C51 C56 120.5(3) . .
O9 C51 C56 114.9(2) . .
C51 C52 C53 118.6(3) . .
C51 C52 H52 120.7 . .
C53 C52 H52 120.7 . .
C54 C53 C52 121.7(3) . .
C54 C53 O10 117.2(3) . .
C52 C53 O10 120.9(3) . .
C55 C54 C53 118.8(3) . .
C55 C54 H54 120.6 . .
C53 C54 H54 120.6 . .
C54 C55 C56 121.2(3) . .
C54 C55 H55 119.4 . .
C56 C55 H55 119.4 . .
C55 C56 C51 119.3(3) . .
C55 C56 H56 120.4 . .
C51 C56 H56 120.4 . .
O7 C57 O8 122.9(2) . .
O7 C57 C45 119.5(2) . .
O8 C57 C45 117.4(2) . .
O10 C58 C59 115.2(3) 2_466 .
O10 C58 C63 123.8(3) 2_466 .
C59 C58 C63 120.9(3) . .
C58 C59 C60 119.5(3) . .
C58 C59 H59 120.3 . .
C60 C59 H59 120.3 . .
C59 C60 C61 120.8(3) . .
C59 C60 H60 119.6 . .
C61 C60 H60 119.6 . .
C62 C61 C60 118.8(2) . .
C62 C61 C64 121.0(2) . .
C60 C61 C64 120.2(2) . .
C63 C62 C61 120.7(3) . .
C63 C62 H62 119.7 . .
C61 C62 H62 119.7 . .
C58 C63 C62 119.3(3) . .
C58 C63 H63 120.3 . .
C62 C63 H63 120.3 . .
O11 C64 O12 125.2(2) . .
O11 C64 C61 117.6(2) . .
O12 C64 C61 117.2(2) . .
O14 C65 O13 120.4(2) . .
O14 C65 C66 119.8(2) . .
O13 C65 C66 119.7(2) . .
C71 C66 C67 119.4(2) . .
C71 C66 C65 120.5(2) . .
C67 C66 C65 120.1(2) . .
C68 C67 C66 119.9(2) . .
C68 C67 H67 120.0 . .
C66 C67 H67 120.0 . .
C69 C68 C67 119.4(2) . .
C69 C68 H68 120.3 . .
C67 C68 H68 120.3 . .
C70 C69 C68 121.8(2) . .
C70 C69 O15 119.0(3) . .
C68 C69 O15 119.1(3) . .
C69 C70 C71 118.6(3) . .
C69 C70 H70 120.7 . .
C71 C70 H70 120.7 . .
C70 C71 C66 120.8(2) . .
C70 C71 H71 119.6 . .
C66 C71 H71 119.6 . .
O15 C72 C73 123.9(2) . .
O15 C72 C77 115.3(2) . .
C73 C72 C77 120.8(3) . .
C72 C73 C74 119.1(3) . .
C72 C73 H73 120.5 . .
C74 C73 H73 120.5 . .
C75 C74 C73 121.0(3) . .
C75 C74 H74 119.5 . .
C73 C74 H74 119.5 . .
C74 C75 C76 118.6(3) . .
C74 C75 H75 120.7 . .
C76 C75 H75 120.7 . .
C77 C76 C75 121.8(3) . .
C77 C76 O16 118.5(3) . .
C75 C76 O16 119.5(3) . .
C76 C77 C72 118.6(3) . .
C76 C77 H77 120.7 . .
C72 C77 H77 120.7 . .
C83 C78 O16 124.8(2) . .
C83 C78 C79 120.6(2) . .
O16 C78 C79 114.6(2) . .
C80 C79 C78 119.0(2) . .
C80 C79 H79 120.5 . .
C78 C79 H79 120.5 . .
C79 C80 C81 121.5(2) . .
C79 C80 H80 119.2 . .
C81 C80 H80 119.2 . .
C82 C81 C80 118.5(2) . .
C82 C81 C84 121.8(2) . .
C80 C81 C84 119.7(2) . .
C81 C82 C83 120.6(2) . .
C81 C82 H82 119.7 . .
C83 C82 H82 119.7 . .
C78 C83 C82 119.7(2) . .
C78 C83 H83 120.2 . .
C82 C83 H83 120.2 . .
O17 C84 O18 124.1(2) . .
O17 C84 C81 116.9(2) . .
O18 C84 C81 118.9(2) . .
C1 N1 C12 117.5(2) . .
C1 N1 Mn1 127.77(18) . .
C12 N1 Mn1 114.68(15) . .
C10 N2 C11 118.1(2) . .
C10 N2 Mn1 126.12(17) . .
C11 N2 Mn1 115.81(15) . .
C22 N3 C23 117.6(2) . .
C22 N3 Mn3 125.18(18) . .
C23 N3 Mn3 117.09(17) . .
C13 N4 C24 118.6(2) . .
C13 N4 Mn3 126.5(2) . .
C24 N4 Mn3 114.80(17) . .
C25 O1 Mn4 143.61(17) . .
C25 O1 Mn3 92.79(15) . .
Mn4 O1 Mn3 103.18(6) . .
C25 O2 Mn3 86.47(15) . .
C32 O3 C29 117.1(2) . .
C43 O4 C36 119.3(2) . .
C44 O5 Mn4 136.42(18) . .
C44 O6 Mn3 127.52(17) . .
C57 O7 Mn2 130.53(15) . .
C57 O8 Mn1 108.32(14) . .
C51 O9 C48 121.7(2) . .
C58 O10 C53 120.7(2) 2_466 .
C64 O11 Mn2 133.99(16) . .
C64 O12 Mn1 130.38(16) . .
C65 O13 Mn2 172.75(16) . .
C65 O13 Mn1 86.73(14) . .
Mn2 O13 Mn1 100.32(6) . .
C65 O14 Mn1 96.77(13) . .
C72 O15 C69 116.4(2) . .
C78 O16 C76 119.1(2) . .
C84 O17 Mn4 159.12(19) . .
C84 O18 Mn3 113.11(15) . .
O12 Mn1 O8 145.72(7) . .
O12 Mn1 O14 102.53(7) . .
O8 Mn1 O14 95.50(6) . .
O12 Mn1 N2 97.44(7) . .
O8 Mn1 N2 113.34(7) . .
O14 Mn1 N2 84.19(6) . .
O12 Mn1 N1 87.06(7) . .
O8 Mn1 N1 87.77(7) . .
O14 Mn1 N1 156.47(7) . .
N2 Mn1 N1 73.19(7) . .
O12 Mn1 O13 83.46(6) . .
O8 Mn1 O13 83.13(6) . .
O14 Mn1 O13 55.54(6) . .
N2 Mn1 O13 138.47(6) . .
N1 Mn1 O13 147.85(6) . .
O11 Mn2 O11 180.00(7) 2_566 .
O11 Mn2 O13 90.77(7) 2_566 .
O11 Mn2 O13 89.23(7) . .
O11 Mn2 O13 89.23(7) 2_566 2_566
O11 Mn2 O13 90.77(7) . 2_566
O13 Mn2 O13 180.00(7) . 2_566
O11 Mn2 O7 91.95(7) 2_566 2_566
O11 Mn2 O7 88.05(7) . 2_566
O13 Mn2 O7 90.16(6) . 2_566
O13 Mn2 O7 89.84(6) 2_566 2_566
O11 Mn2 O7 88.05(7) 2_566 .
O11 Mn2 O7 91.95(7) . .
O13 Mn2 O7 89.84(6) . .
O13 Mn2 O7 90.16(6) 2_566 .
O7 Mn2 O7 180.0 2_566 .
O18 Mn3 O6 93.75(7) . .
O18 Mn3 O1 112.58(7) . .
O6 Mn3 O1 101.78(7) . .
O18 Mn3 N3 89.45(7) . .
O6 Mn3 N3 111.56(7) . .
O1 Mn3 N3 138.66(7) . .
O18 Mn3 N4 161.77(8) . .
O6 Mn3 N4 90.96(7) . .
O1 Mn3 N4 83.55(7) . .
N3 Mn3 N4 72.46(8) . .
O18 Mn3 O2 99.80(7) . .
O6 Mn3 O2 157.14(7) . .
O1 Mn3 O2 55.98(6) . .
N3 Mn3 O2 87.05(7) . .
N4 Mn3 O2 81.89(7) . .
O17 Mn4 O17 180.000(1) 2_757 .
O17 Mn4 O5 91.65(7) 2_757 .
O17 Mn4 O5 88.35(8) . .
O17 Mn4 O5 88.35(8) 2_757 2_757
O17 Mn4 O5 91.65(7) . 2_757
O5 Mn4 O5 180.000(1) . 2_757
O17 Mn4 O1 92.17(7) 2_757 .
O17 Mn4 O1 87.83(7) . .
O5 Mn4 O1 90.26(7) . .
O5 Mn4 O1 89.74(7) 2_757 .
O17 Mn4 O1 87.83(7) 2_757 2_757
O17 Mn4 O1 92.17(7) . 2_757
O5 Mn4 O1 89.74(7) . 2_757
O5 Mn4 O1 90.26(7) 2_757 2_757
O1 Mn4 O1 180.0 . 2_757

loop_
_geom_bond_atom_site_label_1
_geom_bond_atom_site_label_2
_geom_bond_distance
_geom_bond_site_symmetry_2
C1 N1 1.323(3) .
C1 C2 1.394(4) .
C1 H1 0.9300 .
C2 C3 1.353(4) .
C2 H2 0.9300 .
C3 C4 1.403(4) .
C3 H3 0.9300 .
C4 C12 1.411(3) .
C4 C5 1.421(4) .
C5 C6 1.344(4) .
C5 H5 0.9300 .
C6 C7 1.430(4) .
C6 H6 0.9300 .
C7 C8 1.400(4) .
C7 C11 1.404(3) .
C8 C9 1.365(4) .
C8 H8 0.9300 .
C9 C10 1.395(4) .
C9 H9 0.9300 .
C10 N2 1.323(3) .
C10 H10 0.9300 .
C11 N2 1.367(3) .
C11 C12 1.433(3) .
C12 N1 1.358(3) .
C13 N4 1.319(3) .
C13 C14 1.407(4) .
C13 H13 0.9300 .
C14 C15 1.354(5) .
C14 H14 0.9300 .
C15 C16 1.382(4) .
C15 H15 0.9300 .
C16 C24 1.419(4) .
C16 C17 1.445(4) .
C17 C18 1.331(4) .
C17 H17 0.9300 .
C18 C19 1.430(4) .
C18 H18 0.9300 .
C19 C23 1.401(4) .
C19 C20 1.405(4) .
C20 C21 1.358(4) .
C20 H20 0.9300 .
C21 C22 1.401(4) .
C21 H21 0.9300 .
C22 N3 1.323(3) .
C22 H22 0.9300 .
C23 N3 1.368(3) .
C23 C24 1.433(4) .
C24 N4 1.354(3) .
C25 O2 1.233(3) .
C25 O1 1.288(3) .
C25 C26 1.493(3) .
C26 C31 1.381(4) .
C26 C27 1.386(3) .
C27 C28 1.385(4) .
C27 H27 0.9300 .
C28 C29 1.365(4) .
C28 H28 0.9300 .
C29 C30 1.371(4) .
C29 O3 1.398(3) .
C30 C31 1.384(4) .
C30 H30 0.9300 .
C31 H31 0.9300 .
C32 C33 1.379(4) .
C32 C37 1.380(4) .
C32 O3 1.386(3) .
C33 C34 1.373(4) .
C33 H33 0.9300 .
C34 C35 1.387(4) .
C34 H34 0.9300 .
C35 C36 1.374(4) .
C35 H35 0.9300 .
C36 C37 1.386(4) .
C36 O4 1.396(3) .
C37 H37 0.9300 .
C38 C43 1.376(3) .
C38 C39 1.391(3) .
C38 H38 0.9300 .
C39 C40 1.389(3) .
C39 H39 0.9300 .
C40 C41 1.398(4) .
C40 C44 1.502(3) 2_747
C41 C42 1.370(4) .
C41 H41 0.9300 .
C42 C43 1.380(4) .
C42 H42 0.9300 .
C43 O4 1.377(3) .
C44 O5 1.257(3) .
C44 O6 1.262(3) .
C44 C40 1.502(3) 2_747
C45 C50 1.381(3) .
C45 C46 1.382(3) .
C45 C57 1.508(3) .
C46 C47 1.374(3) .
C46 H46 0.9300 .
C47 C48 1.371(4) .
C47 H47 0.9300 .
C48 C49 1.364(4) .
C48 O9 1.391(3) .
C49 C50 1.391(4) .
C49 H49 0.9300 .
C50 H50 0.9300 .
C51 C52 1.376(4) .
C51 O9 1.379(3) .
C51 C56 1.389(3) .
C52 C53 1.377(4) .
C52 H52 0.9300 .
C53 C54 1.374(4) .
C53 O10 1.395(4) .
C54 C55 1.368(4) .
C54 H54 0.9300 .
C55 C56 1.369(4) .
C55 H55 0.9300 .
C56 H56 0.9300 .
C57 O7 1.252(3) .
C57 O8 1.264(3) .
C58 O10 1.376(3) 2_466
C58 C59 1.379(4) .
C58 C63 1.382(4) .
C59 C60 1.380(4) .
C59 H59 0.9300 .
C60 C61 1.392(4) .
C60 H60 0.9300 .
C61 C62 1.390(3) .
C61 C64 1.498(3) .
C62 C63 1.384(4) .
C62 H62 0.9300 .
C63 H63 0.9300 .
C64 O11 1.254(3) .
C64 O12 1.260(3) .
C65 O14 1.257(3) .
C65 O13 1.258(3) .
C65 C66 1.485(3) .
C66 C71 1.384(3) .
C66 C67 1.394(3) .
C67 C68 1.377(4) .
C67 H67 0.9300 .
C68 C69 1.375(4) .
C68 H68 0.9300 .
C69 C70 1.373(4) .
C69 O15 1.401(3) .
C70 C71 1.383(4) .
C70 H70 0.9300 .
C71 H71 0.9300 .
C72 O15 1.376(3) .
C72 C73 1.376(4) .
C72 C77 1.387(3) .
C73 C74 1.381(4) .
C73 H73 0.9300 .
C74 C75 1.375(4) .
C74 H74 0.9300 .
C75 C76 1.377(5) .
C75 H75 0.9300 .
C76 C77 1.367(4) .
C76 O16 1.395(3) .
C77 H77 0.9300 .
C78 C83 1.376(4) .
C78 O16 1.377(3) .
C78 C79 1.383(3) .
C79 C80 1.375(3) .
C79 H79 0.9300 .
C80 C81 1.385(3) .
C80 H80 0.9300 .
C81 C82 1.383(3) .
C81 C84 1.495(3) .
C82 C83 1.384(3) .
C82 H82 0.9300 .
C83 H83 0.9300 .
C84 O17 1.254(3) .
C84 O18 1.257(3) .
N1 Mn1 2.296(2) .
N2 Mn1 2.2566(19) .
N3 Mn3 2.253(2) .
N4 Mn3 2.319(2) .
O1 Mn4 2.2028(16) .
O1 Mn3 2.2486(18) .
O2 Mn3 2.418(2) .
O5 Mn4 2.1436(17) .
O6 Mn3 2.1225(17) .
O7 Mn2 2.2591(16) .
O8 Mn1 2.1623(16) .
O10 C58 1.376(3) 2_466
O11 Mn2 2.1131(16) .
O12 Mn1 2.0863(17) .
O13 Mn2 2.1305(15) .
O13 Mn1 2.4416(18) .
O14 Mn1 2.2260(16) .
O17 Mn4 2.1305(17) .
O18 Mn3 2.1067(17) .
Mn2 O11 2.1131(16) 2_566
Mn2 O13 2.1305(15) 2_566
Mn2 O7 2.2591(16) 2_566
Mn4 O17 2.1305(17) 2_757
Mn4 O5 2.1436(17) 2_757
Mn4 O1 2.2028(17) 2_757

loop_
_geom_torsion_atom_site_label_1
_geom_torsion_atom_site_label_2
_geom_torsion_atom_site_label_3
_geom_torsion_atom_site_label_4
_geom_torsion
_geom_torsion_site_symmetry_1
_geom_torsion_site_symmetry_4
N1 C1 C2 C3 -1.3(5) . .
C1 C2 C3 C4 1.3(5) . .
C2 C3 C4 C12 0.3(4) . .
C2 C3 C4 C5 178.6(3) . .
C3 C4 C5 C6 -175.9(3) . .
C12 C4 C5 C6 2.3(4) . .
C4 C5 C6 C7 -0.7(4) . .
C5 C6 C7 C8 178.0(2) . .
C5 C6 C7 C11 -1.6(4) . .
C11 C7 C8 C9 -1.8(4) . .
C6 C7 C8 C9 178.6(3) . .
C7 C8 C9 C10 -0.2(5) . .
C8 C9 C10 N2 1.7(5) . .
C8 C7 C11 N2 2.5(3) . .
C6 C7 C11 N2 -177.9(2) . .
C8 C7 C11 C12 -177.2(2) . .
C6 C7 C11 C12 2.4(3) . .
C3 C4 C12 N1 -2.2(4) . .
C5 C4 C12 N1 179.5(2) . .
C3 C4 C12 C11 176.8(2) . .
C5 C4 C12 C11 -1.5(3) . .
N2 C11 C12 N1 -1.5(3) . .
C7 C11 C12 N1 178.2(2) . .
N2 C11 C12 C4 179.4(2) . .
C7 C11 C12 C4 -0.8(3) . .
N4 C13 C14 C15 1.2(5) . .
C13 C14 C15 C16 -1.2(5) . .
C14 C15 C16 C24 0.3(4) . .
C14 C15 C16 C17 178.4(3) . .
C15 C16 C17 C18 179.5(3) . .
C24 C16 C17 C18 -2.4(4) . .
C16 C17 C18 C19 1.0(4) . .
C17 C18 C19 C23 1.0(4) . .
C17 C18 C19 C20 -179.8(3) . .
C23 C19 C20 C21 -1.0(4) . .
C18 C19 C20 C21 179.8(3) . .
C19 C20 C21 C22 1.7(4) . .
C20 C21 C22 N3 -0.6(4) . .
C20 C19 C23 N3 -0.9(4) . .
C18 C19 C23 N3 178.4(2) . .
C20 C19 C23 C24 179.2(2) . .
C18 C19 C23 C24 -1.5(4) . .
C15 C16 C24 N4 0.5(4) . .
C17 C16 C24 N4 -177.6(2) . .
C15 C16 C24 C23 -180.0(2) . .
C17 C16 C24 C23 1.9(4) . .
N3 C23 C24 N4 -0.3(3) . .
C19 C23 C24 N4 179.6(2) . .
N3 C23 C24 C16 -179.9(2) . .
C19 C23 C24 C16 0.0(3) . .
O2 C25 C26 C31 -161.9(3) . .
O1 C25 C26 C31 25.1(4) . .
O2 C25 C26 C27 24.5(4) . .
O1 C25 C26 C27 -148.6(2) . .
C31 C26 C27 C28 -3.7(4) . .
C25 C26 C27 C28 170.1(3) . .
C26 C27 C28 C29 0.8(4) . .
C27 C28 C29 C30 3.4(5) . .
C27 C28 C29 O3 -178.6(2) . .
C28 C29 C30 C31 -4.7(5) . .
O3 C29 C30 C31 177.3(3) . .
C27 C26 C31 C30 2.4(4) . .
C25 C26 C31 C30 -171.1(3) . .
C29 C30 C31 C26 1.7(4) . .
C37 C32 C33 C34 -2.6(4) . .
O3 C32 C33 C34 174.4(3) . .
C32 C33 C34 C35 0.9(5) . .
C33 C34 C35 C36 1.0(5) . .
C34 C35 C36 C37 -1.1(4) . .
C34 C35 C36 O4 -175.6(3) . .
C33 C32 C37 C36 2.4(4) . .
O3 C32 C37 C36 -174.3(2) . .
C35 C36 C37 C32 -0.5(4) . .
O4 C36 C37 C32 174.1(2) . .
C43 C38 C39 C40 -0.4(4) . .
C38 C39 C40 C41 -1.6(4) . .
C38 C39 C40 C44 179.3(2) . 2_747
C39 C40 C41 C42 2.0(4) . .
C44 C40 C41 C42 -178.8(2) 2_747 .
C40 C41 C42 C43 -0.4(4) . .
C39 C38 C43 O4 -178.2(2) . .
C39 C38 C43 C42 2.1(4) . .
C41 C42 C43 C38 -1.6(4) . .
C41 C42 C43 O4 178.6(2) . .
C50 C45 C46 C47 -0.5(4) . .
C57 C45 C46 C47 175.8(2) . .
C45 C46 C47 C48 -2.5(4) . .
C46 C47 C48 C49 3.4(4) . .
C46 C47 C48 O9 178.3(2) . .
C47 C48 C49 C50 -1.3(5) . .
O9 C48 C49 C50 -175.9(3) . .
C46 C45 C50 C49 2.6(4) . .
C57 C45 C50 C49 -173.7(3) . .
C48 C49 C50 C45 -1.7(5) . .
O9 C51 C52 C53 -177.2(3) . .
C56 C51 C52 C53 -1.4(4) . .
C51 C52 C53 C54 0.0(5) . .
C51 C52 C53 O10 174.3(3) . .
C52 C53 C54 C55 1.3(5) . .
O10 C53 C54 C55 -173.2(3) . .
C53 C54 C55 C56 -1.1(5) . .
C54 C55 C56 C51 -0.3(5) . .
C52 C51 C56 C55 1.5(4) . .
O9 C51 C56 C55 177.8(3) . .
C50 C45 C57 O7 -22.3(3) . .
C46 C45 C57 O7 161.5(2) . .
C50 C45 C57 O8 152.5(2) . .
C46 C45 C57 O8 -23.8(3) . .
O10 C58 C59 C60 178.0(3) 2_466 .
C63 C58 C59 C60 1.6(5) . .
C58 C59 C60 C61 -1.8(4) . .
C59 C60 C61 C62 0.8(4) . .
C59 C60 C61 C64 -178.0(2) . .
C60 C61 C62 C63 0.4(4) . .
C64 C61 C62 C63 179.2(2) . .
O10 C58 C63 C62 -176.5(3) 2_466 .
C59 C58 C63 C62 -0.4(4) . .
C61 C62 C63 C58 -0.6(4) . .
C62 C61 C64 O11 168.0(2) . .
C60 C61 C64 O11 -13.3(3) . .
C62 C61 C64 O12 -11.4(3) . .
C60 C61 C64 O12 167.4(2) . .
O14 C65 C66 C71 172.6(2) . .
O13 C65 C66 C71 -8.5(3) . .
O14 C65 C66 C67 -8.5(3) . .
O13 C65 C66 C67 170.4(2) . .
C71 C66 C67 C68 1.9(4) . .
C65 C66 C67 C68 -177.1(2) . .
C66 C67 C68 C69 -1.3(4) . .
C67 C68 C69 C70 -0.2(4) . .
C67 C68 C69 O15 -178.9(2) . .
C68 C69 C70 C71 1.1(4) . .
O15 C69 C70 C71 179.8(2) . .
C69 C70 C71 C66 -0.5(4) . .
C67 C66 C71 C70 -1.0(4) . .
C65 C66 C71 C70 178.0(2) . .
O15 C72 C73 C74 -177.0(3) . .
C77 C72 C73 C74 0.7(4) . .
C72 C73 C74 C75 0.6(5) . .
C73 C74 C75 C76 -1.9(5) . .
C74 C75 C76 C77 1.8(5) . .
C74 C75 C76 O16 177.0(3) . .
C75 C76 C77 C72 -0.5(4) . .
O16 C76 C77 C72 -175.7(2) . .
O15 C72 C77 C76 177.1(3) . .
C73 C72 C77 C76 -0.8(4) . .
C83 C78 C79 C80 1.9(4) . .
O16 C78 C79 C80 -178.8(3) . .
C78 C79 C80 C81 0.3(4) . .
C79 C80 C81 C82 -2.3(4) . .
C79 C80 C81 C84 177.5(2) . .
C80 C81 C82 C83 2.1(4) . .
C84 C81 C82 C83 -177.7(3) . .
O16 C78 C83 C82 178.7(3) . .
C79 C78 C83 C82 -2.1(5) . .
C81 C82 C83 C78 0.0(5) . .
C82 C81 C84 O17 178.9(2) . .
C80 C81 C84 O17 -0.9(3) . .
C82 C81 C84 O18 -0.7(4) . .
C80 C81 C84 O18 179.4(2) . .
C2 C1 N1 C12 -0.5(4) . .
C2 C1 N1 Mn1 177.9(2) . .
C4 C12 N1 C1 2.3(4) . .
C11 C12 N1 C1 -176.7(2) . .
C4 C12 N1 Mn1 -176.35(18) . .
C11 C12 N1 Mn1 4.6(3) . .
C9 C10 N2 C11 -1.0(4) . .
C9 C10 N2 Mn1 -179.7(2) . .
C7 C11 N2 C10 -1.1(3) . .
C12 C11 N2 C10 178.6(2) . .
C7 C11 N2 Mn1 177.74(17) . .
C12 C11 N2 Mn1 -2.5(3) . .
C21 C22 N3 C23 -1.2(4) . .
C21 C22 N3 Mn3 -178.01(19) . .
C19 C23 N3 C22 1.9(3) . .
C24 C23 N3 C22 -178.2(2) . .
C19 C23 N3 Mn3 178.99(18) . .
C24 C23 N3 Mn3 -1.1(3) . .
C14 C13 N4 C24 -0.4(4) . .
C14 C13 N4 Mn3 177.9(2) . .
C16 C24 N4 C13 -0.5(4) . .
C23 C24 N4 C13 180.0(2) . .
C16 C24 N4 Mn3 -178.95(18) . .
C23 C24 N4 Mn3 1.5(3) . .
O2 C25 O1 Mn4 96.6(3) . .
C26 C25 O1 Mn4 -90.3(3) . .
O2 C25 O1 Mn3 -20.2(3) . .
C26 C25 O1 Mn3 152.90(19) . .
O1 C25 O2 Mn3 18.7(2) . .
C26 C25 O2 Mn3 -154.1(2) . .
C33 C32 O3 C29 158.2(3) . .
C37 C32 O3 C29 -24.9(4) . .
C28 C29 O3 C32 88.4(3) . .
C30 C29 O3 C32 -93.6(3) . .
C38 C43 O4 C36 12.6(4) . .
C42 C43 O4 C36 -167.7(2) . .
C35 C36 O4 C43 -89.2(3) . .
C37 C36 O4 C43 96.2(3) . .
O6 C44 O5 Mn4 -33.5(4) . .
C40 C44 O5 Mn4 147.06(19) 2_747 .
O5 C44 O6 Mn3 10.0(4) . .
C40 C44 O6 Mn3 -170.61(15) 2_747 .
O8 C57 O7 Mn2 51.5(3) . .
C45 C57 O7 Mn2 -134.02(19) . .
O7 C57 O8 Mn1 25.5(3) . .
C45 C57 O8 Mn1 -149.09(16) . .
C52 C51 O9 C48 -19.1(4) . .
C56 C51 O9 C48 164.8(3) . .
C49 C48 O9 C51 -53.3(4) . .
C47 C48 O9 C51 132.0(3) . .
C54 C53 O10 C58 -135.1(3) . 2_466
C52 C53 O10 C58 50.4(5) . 2_466
O12 C64 O11 Mn2 -36.2(4) . .
C61 C64 O11 Mn2 144.55(19) . .
O11 C64 O12 Mn1 9.2(4) . .
C61 C64 O12 Mn1 -171.53(15) . .
O14 C65 O13 Mn2 173.4(11) . .
C66 C65 O13 Mn2 -5.4(14) . .
O14 C65 O13 Mn1 6.9(2) . .
C66 C65 O13 Mn1 -171.92(19) . .
O13 C65 O14 Mn1 -7.7(2) . .
C66 C65 O14 Mn1 171.21(17) . .
C73 C72 O15 C69 -10.7(4) . .
C77 C72 O15 C69 171.5(3) . .
C70 C69 O15 C72 100.7(3) . .
C68 C69 O15 C72 -80.6(3) . .
C83 C78 O16 C76 1.3(5) . .
C79 C78 O16 C76 -177.9(3) . .
C77 C76 O16 C78 -100.0(3) . .
C75 C76 O16 C78 84.7(4) . .
O18 C84 O17 Mn4 2.9(7) . .
C81 C84 O17 Mn4 -176.7(4) . .
O17 C84 O18 Mn3 -6.0(3) . .
C81 C84 O18 Mn3 173.59(16) . .
C64 O12 Mn1 O8 -24.3(3) . .
C64 O12 Mn1 O14 95.7(2) . .
C64 O12 Mn1 N2 -178.6(2) . .
C64 O12 Mn1 N1 -106.0(2) . .
C64 O12 Mn1 O13 43.3(2) . .
C57 O8 Mn1 O12 -14.7(2) . .
C57 O8 Mn1 O14 -136.56(15) . .
C57 O8 Mn1 N2 137.41(15) . .
C57 O8 Mn1 N1 66.80(15) . .
C57 O8 Mn1 O13 -82.30(15) . .
C65 O14 Mn1 O12 -68.79(15) . .
C65 O14 Mn1 O8 81.88(14) . .
C65 O14 Mn1 N2 -165.15(15) . .
C65 O14 Mn1 N1 178.97(17) . .
C65 O14 Mn1 O13 4.12(12) . .
C10 N2 Mn1 O12 -93.1(2) . .
C11 N2 Mn1 O12 88.20(16) . .
C10 N2 Mn1 O8 102.4(2) . .
C11 N2 Mn1 O8 -76.38(17) . .
C10 N2 Mn1 O14 8.9(2) . .
C11 N2 Mn1 O14 -169.88(16) . .
C10 N2 Mn1 N1 -177.7(2) . .
C11 N2 Mn1 N1 3.56(15) . .
C10 N2 Mn1 O13 -4.5(2) . .
C11 N2 Mn1 O13 176.72(13) . .
C1 N1 Mn1 O12 78.5(2) . .
C12 N1 Mn1 O12 -102.99(17) . .
C1 N1 Mn1 O8 -67.6(2) . .
C12 N1 Mn1 O8 110.91(17) . .
C1 N1 Mn1 O14 -166.3(2) . .
C12 N1 Mn1 O14 12.2(3) . .
C1 N1 Mn1 N2 177.2(2) . .
C12 N1 Mn1 N2 -4.30(16) . .
C1 N1 Mn1 O13 5.8(3) . .
C12 N1 Mn1 O13 -175.77(14) . .
C65 O13 Mn1 O12 106.00(13) . .
Mn2 O13 Mn1 O12 -72.28(7) . .
C65 O13 Mn1 O8 -105.62(13) . .
Mn2 O13 Mn1 O8 76.10(7) . .
C65 O13 Mn1 O14 -4.09(12) . .
Mn2 O13 Mn1 O14 177.63(10) . .
C65 O13 Mn1 N2 12.15(17) . .
Mn2 O13 Mn1 N2 -166.14(8) . .
C65 O13 Mn1 N1 179.77(14) . .
Mn2 O13 Mn1 N1 1.49(16) . .
C64 O11 Mn2 O11 108(100) . 2_566
C64 O11 Mn2 O13 -10.0(3) . .
C64 O11 Mn2 O13 170.0(3) . 2_566
C64 O11 Mn2 O7 -100.2(3) . 2_566
C64 O11 Mn2 O7 79.8(3) . .
C65 O13 Mn2 O11 72.8(13) . 2_566
Mn1 O13 Mn2 O11 -120.86(8) . 2_566
C65 O13 Mn2 O11 -107.2(13) . .
Mn1 O13 Mn2 O11 59.14(8) . .
C65 O13 Mn2 O13 -160(100) . 2_566
Mn1 O13 Mn2 O13 6(100) . 2_566
C65 O13 Mn2 O7 -19.1(13) . 2_566
Mn1 O13 Mn2 O7 147.19(7) . 2_566
C65 O13 Mn2 O7 160.9(13) . .
Mn1 O13 Mn2 O7 -32.81(7) . .
C57 O7 Mn2 O11 52.2(2) . 2_566
C57 O7 Mn2 O11 -127.8(2) . .
C57 O7 Mn2 O13 -38.6(2) . .
C57 O7 Mn2 O13 141.4(2) . 2_566
C57 O7 Mn2 O7 -138(100) . 2_566
C84 O18 Mn3 O6 -71.56(17) . .
C84 O18 Mn3 O1 32.86(19) . .
C84 O18 Mn3 N3 176.88(17) . .
C84 O18 Mn3 N4 -176.2(2) . .
C84 O18 Mn3 O2 89.96(17) . .
C44 O6 Mn3 O18 90.2(2) . .
C44 O6 Mn3 O1 -23.8(2) . .
C44 O6 Mn3 N3 -178.9(2) . .
C44 O6 Mn3 N4 -107.4(2) . .
C44 O6 Mn3 O2 -36.3(3) . .
C25 O1 Mn3 O18 97.13(15) . .
Mn4 O1 Mn3 O18 -49.92(9) . .
C25 O1 Mn3 O6 -163.72(14) . .
Mn4 O1 Mn3 O6 49.23(9) . .
C25 O1 Mn3 N3 -20.08(19) . .
Mn4 O1 Mn3 N3 -167.13(8) . .
C25 O1 Mn3 N4 -74.08(15) . .
Mn4 O1 Mn3 N4 138.87(8) . .
C25 O1 Mn3 O2 10.47(14) . .
Mn4 O1 Mn3 O2 -136.58(10) . .
C22 N3 Mn3 O18 -4.1(2) . .
C23 N3 Mn3 O18 179.11(17) . .
C22 N3 Mn3 O6 -97.9(2) . .
C23 N3 Mn3 O6 85.29(17) . .
C22 N3 Mn3 O1 120.72(19) . .
C23 N3 Mn3 O1 -56.1(2) . .
C22 N3 Mn3 N4 178.2(2) . .
C23 N3 Mn3 N4 1.38(16) . .
C22 N3 Mn3 O2 95.8(2) . .
C23 N3 Mn3 O2 -81.05(17) . .
C13 N4 Mn3 O18 172.9(2) . .
C24 N4 Mn3 O18 -8.8(4) . .
C13 N4 Mn3 O6 67.8(2) . .
C24 N4 Mn3 O6 -113.85(18) . .
C13 N4 Mn3 O1 -33.9(2) . .
C24 N4 Mn3 O1 144.40(18) . .
C13 N4 Mn3 N3 -179.8(2) . .
C24 N4 Mn3 N3 -1.52(16) . .
C13 N4 Mn3 O2 -90.4(2) . .
C24 N4 Mn3 O2 87.94(17) . .
C25 O2 Mn3 O18 -121.67(16) . .
C25 O2 Mn3 O6 3.8(3) . .
C25 O2 Mn3 O1 -10.96(14) . .
C25 O2 Mn3 N3 149.40(16) . .
C25 O2 Mn3 N4 76.71(16) . .
C84 O17 Mn4 O17 -78(100) . 2_757
C84 O17 Mn4 O5 66.3(5) . .
C84 O17 Mn4 O5 -113.7(5) . 2_757
C84 O17 Mn4 O1 -24.0(5) . .
C84 O17 Mn4 O1 156.0(5) . 2_757
C44 O5 Mn4 O17 151.5(3) . 2_757
C44 O5 Mn4 O17 -28.5(3) . .
C44 O5 Mn4 O5 -21(100) . 2_757
C44 O5 Mn4 O1 59.3(3) . .
C44 O5 Mn4 O1 -120.7(3) . 2_757
C25 O1 Mn4 O17 101.0(3) . 2_757
Mn3 O1 Mn4 O17 -145.33(8) . 2_757
C25 O1 Mn4 O17 -79.0(3) . .
Mn3 O1 Mn4 O17 34.67(8) . .
C25 O1 Mn4 O5 -167.4(3) . .
Mn3 O1 Mn4 O5 -53.68(8) . .
C25 O1 Mn4 O5 12.6(3) . 2_757
Mn3 O1 Mn4 O5 126.32(8) . 2_757
C25 O1 Mn4 O1 28(100) . 2_757
Mn3 O1 Mn4 O1 142(100) . 2_757
